data_4110328
loop_
_publ_author_name
'Matthew B. Boxer'
'Hisashi Yamamoto'

_publ_section_title
;
 Tris(trimethylsilyl)silyl-Governed Aldehyde Cross-Aldol Cascade Reaction
;
_journal_name_full 'Journal of the American Chemical Society'
_journal_page_first 48
_journal_page_last 49
_journal_paper_doi 10.1021/ja054725k
_journal_volume 128
_journal_year 2006
_chemical_formula_sum 'C72 H160 N4 O10 S2 Si16'
_chemical_formula_weight 1755.60
_chemical_name_systematic
; 
 ? 
;
_space_group_IT_number 2
_symmetry_cell_setting triclinic
_symmetry_space_group_name_Hall '-P 1'
_symmetry_space_group_name_H-M 'P -1'
_atom_sites_solution_hydrogens geom
_atom_sites_solution_primary direct
_atom_sites_solution_secondary difmap
_audit_creation_method SHELXL-97
_cell_angle_alpha 66.357(4)
_cell_angle_beta 89.047(5)
_cell_angle_gamma 88.998(5)
_cell_formula_units_Z 2
_cell_length_a 10.080(3)
_cell_length_b 22.194(6)
_cell_length_c 26.478(7)
_cell_measurement_temperature 100(2)
_cell_volume 5425(3)
_computing_structure_refinement 'SHELXL-97 (Sheldrick, 1997)'
_computing_structure_solution 'SHELXS-97 (Sheldrick, 1990)'
_diffrn_ambient_temperature 100(2)
_diffrn_measured_fraction_theta_full 0.996
_diffrn_measured_fraction_theta_max 0.996
_diffrn_radiation_monochromator graphite
_diffrn_radiation_source 'fine-focus sealed tube'
_diffrn_radiation_type MoK\a
_diffrn_radiation_wavelength 0.71073
_diffrn_reflns_av_R_equivalents 0.0948
_diffrn_reflns_av_sigmaI/netI 0.1497
_diffrn_reflns_limit_h_max 11
_diffrn_reflns_limit_h_min -11
_diffrn_reflns_limit_k_max 26
_diffrn_reflns_limit_k_min -26
_diffrn_reflns_limit_l_max 31
_diffrn_reflns_limit_l_min -31
_diffrn_reflns_number 52211
_diffrn_reflns_theta_full 25.03
_diffrn_reflns_theta_max 25.03
_diffrn_reflns_theta_min 1.54
_exptl_absorpt_coefficient_mu 0.271
_exptl_absorpt_correction_T_max 0.9786
_exptl_absorpt_correction_T_min 0.9111
_exptl_crystal_density_diffrn 1.075
_exptl_crystal_F_000 1912
_exptl_crystal_size_max 0.35
_exptl_crystal_size_mid 0.10
_exptl_crystal_size_min 0.08
_refine_diff_density_max 0.979
_refine_diff_density_min -0.468
_refine_diff_density_rms 0.102
_refine_ls_extinction_method none
_refine_ls_goodness_of_fit_ref 1.120
_refine_ls_hydrogen_treatment mixed
_refine_ls_matrix_type full
_refine_ls_number_parameters 975
_refine_ls_number_reflns 19048
_refine_ls_number_restraints 0
_refine_ls_restrained_S_all 1.120
_refine_ls_R_factor_all 0.1683
_refine_ls_R_factor_gt 0.1058
_refine_ls_shift/su_max 0.040
_refine_ls_shift/su_mean 0.000
_refine_ls_structure_factor_coef Fsqd
_refine_ls_weighting_details 'calc w=1/[\s^2^(Fo^2^)+(0.1006P)^2^+0.0000P] where P=(Fo^2^+2Fc^2^)/3'
_refine_ls_weighting_scheme calc
_refine_ls_wR_factor_gt 0.2316
_refine_ls_wR_factor_ref 0.2612
_reflns_number_gt 11634
_reflns_number_total 19048
_reflns_threshold_expression >2sigma(I)
_cod_data_source_file ja054725ksi20050714_091222.cif
_cod_data_source_block boxer10s
_cod_original_cell_volume 5425(2)
_cod_database_code 4110328

loop_
_symmetry_equiv_pos_as_xyz
'x, y, z'
'-x, -y, -z'

loop_
_atom_site_label
_atom_site_type_symbol
_atom_site_fract_x
_atom_site_fract_y
_atom_site_fract_z
_atom_site_U_iso_or_equiv
_atom_site_adp_type
_atom_site_occupancy
_atom_site_symmetry_multiplicity
_atom_site_calc_flag
_atom_site_refinement_flags
C1 C 0.3831(6) 0.2796(3) 0.3928(3) 0.0218(16) Uani 1 1 d .
H1 H 0.3200 0.3049 0.4067 0.026 Uiso 1 1 calc R
C2 C 0.5099(6) 0.3194(3) 0.3744(3) 0.0243(16) Uani 1 1 d .
H2 H 0.5542 0.3180 0.4084 0.029 Uiso 1 1 calc R
C3 C 0.4834(7) 0.3911(4) 0.3379(3) 0.0286(18) Uani 1 1 d .
H3A H 0.4173 0.4095 0.3562 0.034 Uiso 1 1 calc R
H3B H 0.4458 0.3946 0.3026 0.034 Uiso 1 1 calc R
C4 C 0.6108(8) 0.4310(4) 0.3267(4) 0.048(2) Uani 1 1 d .
H4A H 0.5917 0.4773 0.3020 0.057 Uiso 1 1 calc R
H4B H 0.6452 0.4302 0.3618 0.057 Uiso 1 1 calc R
C5 C 0.7149(7) 0.4022(4) 0.3000(4) 0.044(2) Uani 1 1 d .
H5A H 0.6854 0.4091 0.2626 0.053 Uiso 1 1 calc R
H5B H 0.7992 0.4260 0.2961 0.053 Uiso 1 1 calc R
C6 C 0.7395(7) 0.3295(4) 0.3329(3) 0.039(2) Uani 1 1 d .
H6A H 0.7824 0.3229 0.3682 0.047 Uiso 1 1 calc R
H6B H 0.8005 0.3122 0.3121 0.047 Uiso 1 1 calc R
C7 C 0.6084(7) 0.2912(4) 0.3449(3) 0.0313(18) Uani 1 1 d .
H7A H 0.5698 0.2941 0.3099 0.038 Uiso 1 1 calc R
H7B H 0.6260 0.2443 0.3683 0.038 Uiso 1 1 calc R
C8 C 0.4300(9) 0.2704(4) 0.5991(3) 0.046(2) Uani 1 1 d .
H8A H 0.5263 0.2761 0.5980 0.068 Uiso 1 1 calc R
H8B H 0.4086 0.2244 0.6218 0.068 Uiso 1 1 calc R
H8C H 0.3874 0.2989 0.6151 0.068 Uiso 1 1 calc R
C9 C 0.1807(8) 0.3038(4) 0.5273(3) 0.039(2) Uani 1 1 d .
H9A H 0.1577 0.3383 0.5402 0.059 Uiso 1 1 calc R
H9B H 0.1409 0.2622 0.5520 0.059 Uiso 1 1 calc R
H9C H 0.1469 0.3161 0.4899 0.059 Uiso 1 1 calc R
C10 C 0.4347(8) 0.3745(4) 0.4826(3) 0.042(2) Uani 1 1 d .
H10A H 0.3994 0.3887 0.4453 0.063 Uiso 1 1 calc R
H10B H 0.5317 0.3713 0.4812 0.063 Uiso 1 1 calc R
H10C H 0.4091 0.4066 0.4979 0.063 Uiso 1 1 calc R
C11 C 0.7378(9) 0.1410(5) 0.4798(4) 0.054(3) Uani 1 1 d .
H11A H 0.7396 0.1707 0.4407 0.081 Uiso 1 1 calc R
H11B H 0.6822 0.1031 0.4850 0.081 Uiso 1 1 calc R
H11C H 0.8283 0.1257 0.4919 0.081 Uiso 1 1 calc R
C12 C 0.7666(8) 0.2616(4) 0.5063(4) 0.046(2) Uani 1 1 d .
H12A H 0.8608 0.2498 0.5128 0.069 Uiso 1 1 calc R
H12B H 0.7361 0.2830 0.5304 0.069 Uiso 1 1 calc R
H12C H 0.7546 0.2918 0.4677 0.069 Uiso 1 1 calc R
C13 C 0.6930(8) 0.1322(5) 0.5956(4) 0.055(3) Uani 1 1 d .
H13A H 0.7880 0.1283 0.6038 0.082 Uiso 1 1 calc R
H13B H 0.6573 0.0884 0.6038 0.082 Uiso 1 1 calc R
H13C H 0.6467 0.1517 0.6184 0.082 Uiso 1 1 calc R
C14 C 0.3703(8) 0.0457(4) 0.5288(3) 0.041(2) Uani 1 1 d .
H14A H 0.4633 0.0338 0.5386 0.062 Uiso 1 1 calc R
H14B H 0.3608 0.0622 0.4887 0.062 Uiso 1 1 calc R
H14C H 0.3148 0.0068 0.5466 0.062 Uiso 1 1 calc R
C15 C 0.1347(7) 0.1267(4) 0.5361(3) 0.036(2) Uani 1 1 d .
H15A H 0.1235 0.1465 0.4960 0.054 Uiso 1 1 calc R
H15B H 0.0998 0.1569 0.5519 0.054 Uiso 1 1 calc R
H15C H 0.0864 0.0852 0.5518 0.054 Uiso 1 1 calc R
C16 C 0.3368(8) 0.0807(4) 0.6288(3) 0.040(2) Uani 1 1 d .
H16A H 0.2869 0.0400 0.6473 0.060 Uiso 1 1 calc R
H16B H 0.3028 0.1143 0.6411 0.060 Uiso 1 1 calc R
H16C H 0.4309 0.0722 0.6381 0.060 Uiso 1 1 calc R
C17 C 0.3130(6) 0.2671(4) 0.3469(3) 0.0248(17) Uani 1 1 d .
H17A H 0.2980 0.3099 0.3156 0.030 Uiso 1 1 calc R
H17B H 0.3729 0.2405 0.3338 0.030 Uiso 1 1 calc R
C18 C 0.1808(6) 0.2322(3) 0.3635(3) 0.0235(16) Uani 1 1 d .
H18 H 0.1946 0.1857 0.3904 0.028 Uiso 1 1 calc R
C19 C 0.1677(10) 0.2835(5) 0.1516(4) 0.058(3) Uani 1 1 d .
H19A H 0.2426 0.2573 0.1472 0.087 Uiso 1 1 calc R
H19B H 0.1997 0.3151 0.1659 0.087 Uiso 1 1 calc R
H19C H 0.1256 0.3074 0.1159 0.087 Uiso 1 1 calc R
C20 C -0.1019(9) 0.2795(4) 0.2036(4) 0.049(2) Uani 1 1 d .
H20A H -0.0726 0.3157 0.2130 0.074 Uiso 1 1 calc R
H20B H -0.1650 0.2523 0.2317 0.074 Uiso 1 1 calc R
H20C H -0.1449 0.2976 0.1676 0.074 Uiso 1 1 calc R
C21 C -0.0095(10) 0.1664(5) 0.1737(4) 0.055(3) Uani 1 1 d .
H21A H -0.0214 0.1882 0.1337 0.082 Uiso 1 1 calc R
H21B H -0.0936 0.1469 0.1913 0.082 Uiso 1 1 calc R
H21C H 0.0584 0.1317 0.1818 0.082 Uiso 1 1 calc R
C22 C -0.1789(8) 0.1140(4) 0.3344(4) 0.049(2) Uani 1 1 d .
H22A H -0.2357 0.0780 0.3578 0.074 Uiso 1 1 calc R
H22B H -0.2022 0.1267 0.2957 0.074 Uiso 1 1 calc R
H22C H -0.1918 0.1518 0.3443 0.074 Uiso 1 1 calc R
C23 C 0.0250(9) 0.0141(4) 0.3253(4) 0.044(2) Uani 1 1 d .
H23A H 0.1136 -0.0049 0.3368 0.066 Uiso 1 1 calc R
H23B H 0.0172 0.0288 0.2853 0.066 Uiso 1 1 calc R
H23C H -0.0422 -0.0191 0.3438 0.066 Uiso 1 1 calc R
C24 C 0.0377(9) 0.0597(4) 0.4198(3) 0.047(2) Uani 1 1 d .
H24A H 0.0151 0.0954 0.4314 0.070 Uiso 1 1 calc R
H24B H 0.1325 0.0490 0.4256 0.070 Uiso 1 1 calc R
H24C H -0.0143 0.0207 0.4415 0.070 Uiso 1 1 calc R
C25 C 0.4735(8) 0.2027(4) 0.2494(3) 0.045(2) Uani 1 1 d .
H25A H 0.5001 0.2249 0.2729 0.068 Uiso 1 1 calc R
H25B H 0.4311 0.2345 0.2161 0.068 Uiso 1 1 calc R
H25C H 0.5520 0.1834 0.2389 0.068 Uiso 1 1 calc R
C26 C 0.4186(8) 0.0887(4) 0.3583(4) 0.051(3) Uani 1 1 d .
H26A H 0.5113 0.0760 0.3559 0.077 Uiso 1 1 calc R
H26B H 0.3653 0.0491 0.3764 0.077 Uiso 1 1 calc R
H26C H 0.4129 0.1158 0.3798 0.077 Uiso 1 1 calc R
C27 C 0.3520(10) 0.0806(5) 0.2503(4) 0.061(3) Uani 1 1 d .
H27A H 0.3186 0.1048 0.2129 0.092 Uiso 1 1 calc R
H27B H 0.2939 0.0434 0.2702 0.092 Uiso 1 1 calc R
H27C H 0.4421 0.0643 0.2484 0.092 Uiso 1 1 calc R
C28 C 0.0827(6) 0.2683(3) 0.3872(3) 0.0239(16) Uani 1 1 d .
H28A H -0.0043 0.2462 0.3944 0.029 Uiso 1 1 calc R
H28B H 0.1164 0.2669 0.4226 0.029 Uiso 1 1 calc R
C29 C 0.0669(6) 0.3371(3) 0.3478(3) 0.0247(17) Uani 1 1 d .
H29 H 0.0278 0.3465 0.3130 0.030 Uiso 1 1 calc R
C30 C -0.0214(7) 0.5046(3) 0.3790(3) 0.0275(17) Uani 1 1 d .
C31 C -0.0082(7) 0.4641(4) 0.4335(3) 0.0347(19) Uani 1 1 d .
H31 H 0.0720 0.4399 0.4462 0.042 Uiso 1 1 calc R
C32 C -0.1130(8) 0.4582(4) 0.4706(3) 0.037(2) Uani 1 1 d .
H32 H -0.1040 0.4306 0.5086 0.045 Uiso 1 1 calc R
C33 C -0.2303(7) 0.4932(4) 0.4511(3) 0.0342(19) Uani 1 1 d .
C34 C -0.2419(8) 0.5340(4) 0.3957(4) 0.038(2) Uani 1 1 d .
H34 H -0.3213 0.5587 0.3826 0.045 Uiso 1 1 calc R
C35 C -0.1386(8) 0.5387(4) 0.3597(3) 0.039(2) Uani 1 1 d .
H35 H -0.1479 0.5655 0.3215 0.046 Uiso 1 1 calc R
C36 C -0.3313(9) 0.4491(4) 0.5417(3) 0.046(2) Uani 1 1 d .
H36A H -0.3236 0.4031 0.5463 0.069 Uiso 1 1 calc R
H36B H -0.4117 0.4550 0.5606 0.069 Uiso 1 1 calc R
H36C H -0.2534 0.4607 0.5575 0.069 Uiso 1 1 calc R
C37 C 0.3884(6) 0.7177(3) 0.1070(3) 0.0213(15) Uani 1 1 d .
H37 H 0.3321 0.6930 0.0911 0.026 Uiso 1 1 calc R
C38 C 0.5157(7) 0.6775(4) 0.1285(3) 0.0276(17) Uani 1 1 d .
H38 H 0.5680 0.6797 0.0954 0.033 Uiso 1 1 calc R
C39 C 0.4895(8) 0.6056(4) 0.1624(3) 0.036(2) Uani 1 1 d .
H39A H 0.4370 0.5874 0.1406 0.043 Uiso 1 1 calc R
H39B H 0.4372 0.6008 0.1958 0.043 Uiso 1 1 calc R
C40 C 0.6212(9) 0.5666(4) 0.1797(4) 0.050(2) Uani 1 1 d .
H40A H 0.6019 0.5201 0.2035 0.060 Uiso 1 1 calc R
H40B H 0.6691 0.5676 0.1464 0.060 Uiso 1 1 calc R
C41 C 0.7081(8) 0.5949(5) 0.2104(4) 0.051(3) Uani 1 1 d .
H41A H 0.7933 0.5703 0.2195 0.062 Uiso 1 1 calc R
H41B H 0.6638 0.5906 0.2454 0.062 Uiso 1 1 calc R
C42 C 0.7339(7) 0.6671(5) 0.1751(4) 0.050(3) Uani 1 1 d .
H42A H 0.7899 0.6856 0.1956 0.060 Uiso 1 1 calc R
H42B H 0.7823 0.6712 0.1411 0.060 Uiso 1 1 calc R
C43 C 0.6040(7) 0.7052(4) 0.1601(3) 0.0348(19) Uani 1 1 d .
H43A H 0.6221 0.7521 0.1372 0.042 Uiso 1 1 calc R
H43B H 0.5574 0.7026 0.1942 0.042 Uiso 1 1 calc R
C44 C 0.2303(9) 0.6811(4) -0.0162(4) 0.047(2) Uani 1 1 d .
H44A H 0.2109 0.6583 0.0233 0.071 Uiso 1 1 calc R
H44B H 0.2141 0.6515 -0.0346 0.071 Uiso 1 1 calc R
H44C H 0.1727 0.7201 -0.0320 0.071 Uiso 1 1 calc R
C45 C 0.5179(10) 0.6323(4) 0.0074(4) 0.058(3) Uani 1 1 d .
H45A H 0.5050 0.6018 -0.0104 0.088 Uiso 1 1 calc R
H45B H 0.4938 0.6108 0.0466 0.088 Uiso 1 1 calc R
H45C H 0.6111 0.6454 0.0038 0.088 Uiso 1 1 calc R
C46 C 0.4456(11) 0.7414(5) -0.1026(4) 0.065(3) Uani 1 1 d .
H46A H 0.5362 0.7582 -0.1098 0.098 Uiso 1 1 calc R
H46B H 0.3826 0.7772 -0.1217 0.098 Uiso 1 1 calc R
H46C H 0.4363 0.7066 -0.1162 0.098 Uiso 1 1 calc R
C47 C 0.7991(8) 0.7512(5) -0.0023(4) 0.049(2) Uani 1 1 d .
H47A H 0.7843 0.7331 -0.0300 0.074 Uiso 1 1 calc R
H47B H 0.7824 0.7172 0.0346 0.074 Uiso 1 1 calc R
H47C H 0.8910 0.7659 -0.0050 0.074 Uiso 1 1 calc R
C48 C 0.7106(9) 0.8817(5) -0.0868(4) 0.062(3) Uani 1 1 d .
H48A H 0.6588 0.9219 -0.0936 0.093 Uiso 1 1 calc R
H48B H 0.6823 0.8621 -0.1121 0.093 Uiso 1 1 calc R
H48C H 0.8050 0.8923 -0.0929 0.093 Uiso 1 1 calc R
C49 C 0.7318(8) 0.8647(5) 0.0310(4) 0.050(2) Uani 1 1 d .
H49A H 0.8204 0.8834 0.0204 0.075 Uiso 1 1 calc R
H49B H 0.7326 0.8326 0.0694 0.075 Uiso 1 1 calc R
H49C H 0.6676 0.8999 0.0272 0.075 Uiso 1 1 calc R
C50 C 0.3551(8) 0.9200(5) -0.1279(3) 0.044(2) Uani 1 1 d .
H50A H 0.3153 0.8900 -0.1420 0.066 Uiso 1 1 calc R
H50B H 0.4506 0.9228 -0.1358 0.066 Uiso 1 1 calc R
H50C H 0.3142 0.9638 -0.1457 0.066 Uiso 1 1 calc R
C51 C 0.3657(9) 0.9540(4) -0.0266(4) 0.044(2) Uani 1 1 d .
H51A H 0.3021 0.9906 -0.0421 0.065 Uiso 1 1 calc R
H51B H 0.4557 0.9700 -0.0384 0.065 Uiso 1 1 calc R
H51C H 0.3598 0.9359 0.0138 0.065 Uiso 1 1 calc R
C52 C 0.1476(7) 0.8693(4) -0.0375(3) 0.0343(19) Uani 1 1 d .
H52A H 0.1316 0.8489 0.0024 0.051 Uiso 1 1 calc R
H52B H 0.1215 0.8389 -0.0540 0.051 Uiso 1 1 calc R
H52C H 0.0951 0.9100 -0.0536 0.051 Uiso 1 1 calc R
C53 C 0.3066(6) 0.7282(3) 0.1529(3) 0.0218(16) Uani 1 1 d .
H53A H 0.2844 0.6847 0.1819 0.026 Uiso 1 1 calc R
H53B H 0.3625 0.7511 0.1699 0.026 Uiso 1 1 calc R
C54 C 0.1803(6) 0.7672(4) 0.1333(3) 0.0243(16) Uani 1 1 d .
H54 H 0.2004 0.8130 0.1066 0.029 Uiso 1 1 calc R
C55 C 0.4598(7) 0.7936(4) 0.2538(3) 0.042(2) Uani 1 1 d .
H55A H 0.5526 0.8056 0.2435 0.063 Uiso 1 1 calc R
H55B H 0.4407 0.7529 0.2494 0.063 Uiso 1 1 calc R
H55C H 0.4447 0.7870 0.2923 0.063 Uiso 1 1 calc R
C56 C 0.4210(7) 0.8988(4) 0.1368(3) 0.039(2) Uani 1 1 d .
H56A H 0.5132 0.9111 0.1387 0.059 Uiso 1 1 calc R
H56B H 0.3693 0.9381 0.1147 0.059 Uiso 1 1 calc R
H56C H 0.4185 0.8669 0.1198 0.059 Uiso 1 1 calc R
C57 C 0.3421(8) 0.9250(4) 0.2374(4) 0.047(2) Uani 1 1 d .
H57A H 0.2881 0.9093 0.2712 0.070 Uiso 1 1 calc R
H57B H 0.3028 0.9656 0.2104 0.070 Uiso 1 1 calc R
H57C H 0.4323 0.9337 0.2458 0.070 Uiso 1 1 calc R
C58 C 0.0373(8) 0.9461(4) 0.0803(3) 0.039(2) Uani 1 1 d .
H58A H 0.0319 0.9099 0.0681 0.059 Uiso 1 1 calc R
H58B H 0.1280 0.9629 0.0747 0.059 Uiso 1 1 calc R
H58C H -0.0242 0.9815 0.0588 0.059 Uiso 1 1 calc R
C59 C 0.0059(9) 0.9851(4) 0.1784(3) 0.042(2) Uani 1 1 d .
H59A H -0.0548 1.0209 0.1570 0.064 Uiso 1 1 calc R
H59B H 0.0972 1.0012 0.1725 0.064 Uiso 1 1 calc R
H59C H -0.0172 0.9695 0.2176 0.064 Uiso 1 1 calc R
C60 C -0.1844(7) 0.8875(4) 0.1648(3) 0.041(2) Uani 1 1 d .
H60A H -0.2390 0.9196 0.1358 0.061 Uiso 1 1 calc R
H60B H -0.2174 0.8836 0.2010 0.061 Uiso 1 1 calc R
H60C H -0.1890 0.8446 0.1624 0.061 Uiso 1 1 calc R
C61 C -0.0145(10) 0.8355(4) 0.3239(4) 0.054(3) Uani 1 1 d .
H61A H -0.0927 0.8594 0.3038 0.081 Uiso 1 1 calc R
H61B H 0.0577 0.8664 0.3189 0.081 Uiso 1 1 calc R
H61C H -0.0366 0.8134 0.3632 0.081 Uiso 1 1 calc R
C62 C -0.1083(8) 0.7241(4) 0.2940(4) 0.045(2) Uani 1 1 d .
H62A H -0.1437 0.7002 0.3313 0.068 Uiso 1 1 calc R
H62B H -0.0816 0.6927 0.2782 0.068 Uiso 1 1 calc R
H62C H -0.1768 0.7540 0.2710 0.068 Uiso 1 1 calc R
C63 C 0.1595(9) 0.7144(5) 0.3465(3) 0.057(3) Uani 1 1 d .
H63A H 0.2377 0.7385 0.3491 0.085 Uiso 1 1 calc R
H63B H 0.1864 0.6804 0.3335 0.085 Uiso 1 1 calc R
H63C H 0.1171 0.6937 0.3829 0.085 Uiso 1 1 calc R
C64 C 0.0825(6) 0.7343(4) 0.1077(3) 0.0269(17) Uani 1 1 d .
H64A H -0.0020 0.7596 0.0990 0.032 Uiso 1 1 calc R
H64B H 0.1207 0.7347 0.0728 0.032 Uiso 1 1 calc R
C65 C 0.0568(6) 0.6665(4) 0.1458(3) 0.0240(16) Uani 1 1 d .
H65 H 0.0383 0.6576 0.1834 0.029 Uiso 1 1 calc R
C66 C 0.1828(7) 0.4782(4) 0.1395(3) 0.0292(18) Uani 1 1 d .
C67 C 0.2106(9) 0.4942(4) 0.0850(4) 0.047(2) Uani 1 1 d .
H67 H 0.1441 0.5139 0.0581 0.057 Uiso 1 1 calc R
C68 C 0.3369(9) 0.4816(4) 0.0689(4) 0.051(2) Uani 1 1 d .
H68 H 0.3567 0.4921 0.0312 0.061 Uiso 1 1 calc R
C69 C 0.4307(8) 0.4544(4) 0.1076(4) 0.041(2) Uani 1 1 d .
C70 C 0.4066(8) 0.4376(4) 0.1625(4) 0.043(2) Uani 1 1 d .
H70 H 0.4744 0.4181 0.1888 0.052 Uiso 1 1 calc R
C71 C 0.2809(8) 0.4496(4) 0.1792(4) 0.046(2) Uani 1 1 d .
H71 H 0.2618 0.4386 0.2171 0.055 Uiso 1 1 calc R
C72 C 0.6631(10) 0.4205(5) 0.1251(5) 0.071(3) Uani 1 1 d .
H72A H 0.6836 0.4521 0.1412 0.106 Uiso 1 1 calc R
H72B H 0.7410 0.4143 0.1050 0.106 Uiso 1 1 calc R
H72C H 0.6391 0.3783 0.1546 0.106 Uiso 1 1 calc R
N1 N 0.1050(5) 0.3842(3) 0.3598(2) 0.0265(14) Uani 1 1 d .
N2 N 0.0963(6) 0.4459(3) 0.3168(3) 0.0279(14) Uani 1 1 d .
H2A H 0.0852 0.4505 0.2825 0.033 Uiso 1 1 calc R
N3 N 0.0582(5) 0.6187(3) 0.1304(3) 0.0288(15) Uani 1 1 d .
N4 N 0.0302(6) 0.5590(3) 0.1732(3) 0.0301(15) Uani 1 1 d .
H4 H 0.0155 0.5567 0.2068 0.036 Uiso 1 1 calc R
O1 O 0.4079(4) 0.2172(2) 0.43734(19) 0.0250(11) Uani 1 1 d .
O2 O 0.1211(4) 0.2337(2) 0.31375(19) 0.0258(11) Uani 1 1 d .
O3 O 0.2311(5) 0.5032(3) 0.3618(2) 0.0372(13) Uani 1 1 d .
O4 O 0.0851(5) 0.5642(2) 0.2820(2) 0.0351(13) Uani 1 1 d .
O5 O -0.3387(5) 0.4909(3) 0.4840(2) 0.0417(14) Uani 1 1 d .
O6 O 0.4129(4) 0.7807(2) 0.06485(19) 0.0264(11) Uani 1 1 d .
O7 O 0.1119(4) 0.7682(2) 0.18229(19) 0.0247(11) Uani 1 1 d .
O8 O -0.0027(5) 0.4426(2) 0.2132(2) 0.0360(13) Uani 1 1 d .
O9 O -0.0628(5) 0.5057(3) 0.1143(2) 0.0409(14) Uani 1 1 d .
O10 O 0.5536(6) 0.4452(3) 0.0878(3) 0.0579(18) Uani 1 1 d .
S1 S 0.10768(19) 0.50933(10) 0.33256(8) 0.0315(5) Uani 1 1 d .
S2 S 0.02468(19) 0.49320(10) 0.16037(9) 0.0340(5) Uani 1 1 d .
Si1 Si 0.43826(19) 0.20631(10) 0.50256(8) 0.0240(5) Uani 1 1 d .
Si2 Si 0.3671(2) 0.29354(11) 0.52657(9) 0.0291(5) Uani 1 1 d .
Si3 Si 0.6682(2) 0.18563(12) 0.52125(9) 0.0331(5) Uani 1 1 d .
Si4 Si 0.3171(2) 0.11032(10) 0.55253(9) 0.0282(5) Uani 1 1 d .
Si5 Si 0.13457(19) 0.17476(10) 0.28979(8) 0.0241(5) Uani 1 1 d .
Si6 Si 0.0446(2) 0.22823(11) 0.20098(9) 0.0337(5) Uani 1 1 d .
Si7 Si -0.0010(2) 0.08650(11) 0.34468(9) 0.0305(5) Uani 1 1 d .
Si8 Si 0.3545(2) 0.13660(11) 0.28765(9) 0.0317(5) Uani 1 1 d .
Si9 Si 0.45580(19) 0.79470(10) -0.00036(8) 0.0256(5) Uani 1 1 d .
Si10 Si 0.4102(2) 0.70712(12) -0.02649(9) 0.0352(6) Uani 1 1 d .
Si11 Si 0.6835(2) 0.82268(12) -0.01494(9) 0.0328(5) Uani 1 1 d .
Si12 Si 0.3265(2) 0.88825(11) -0.05139(9) 0.0292(5) Uani 1 1 d .
Si13 Si 0.12834(19) 0.82537(10) 0.20750(8) 0.0228(5) Uani 1 1 d .
Si14 Si 0.3484(2) 0.86103(11) 0.20829(9) 0.0294(5) Uani 1 1 d .
Si15 Si -0.0085(2) 0.91545(10) 0.15547(9) 0.0267(5) Uani 1 1 d .
Si16 Si 0.0393(2) 0.77280(11) 0.29690(9) 0.0298(5) Uani 1 1 d .

loop_
_atom_site_aniso_label
_atom_site_aniso_U_11
_atom_site_aniso_U_22
_atom_site_aniso_U_33
_atom_site_aniso_U_23
_atom_site_aniso_U_13
_atom_site_aniso_U_12
C1 0.018(4) 0.028(4) 0.025(4) -0.017(3) 0.001(3) -0.002(3)
C2 0.008(3) 0.036(4) 0.037(4) -0.024(4) -0.004(3) -0.004(3)
C3 0.021(4) 0.043(5) 0.031(4) -0.025(4) 0.007(3) -0.009(3)
C4 0.041(5) 0.042(5) 0.061(6) -0.021(5) 0.011(4) -0.011(4)
C5 0.020(4) 0.062(6) 0.053(6) -0.025(5) 0.004(4) -0.010(4)
C6 0.012(4) 0.064(6) 0.044(5) -0.025(5) -0.001(3) 0.002(4)
C7 0.022(4) 0.041(5) 0.037(5) -0.022(4) -0.007(3) 0.006(3)
C8 0.053(6) 0.062(6) 0.036(5) -0.033(5) -0.012(4) 0.008(5)
C9 0.045(5) 0.035(5) 0.046(5) -0.025(4) -0.003(4) 0.007(4)
C10 0.049(5) 0.045(5) 0.047(5) -0.035(5) 0.000(4) -0.004(4)
C11 0.038(5) 0.074(7) 0.069(7) -0.048(6) -0.004(5) 0.015(5)
C12 0.035(5) 0.060(6) 0.045(5) -0.023(5) 0.000(4) -0.009(4)
C13 0.032(5) 0.072(7) 0.050(6) -0.014(5) -0.017(4) 0.006(5)
C14 0.043(5) 0.034(5) 0.048(5) -0.019(4) 0.007(4) 0.005(4)
C15 0.029(4) 0.048(5) 0.042(5) -0.028(4) 0.000(4) -0.009(4)
C16 0.024(4) 0.054(6) 0.043(5) -0.020(4) 0.005(4) -0.008(4)
C17 0.016(4) 0.040(5) 0.031(4) -0.028(4) 0.001(3) 0.002(3)
C18 0.018(4) 0.025(4) 0.032(4) -0.017(3) -0.002(3) 0.000(3)
C19 0.081(7) 0.057(6) 0.034(5) -0.016(5) 0.004(5) -0.009(5)
C20 0.051(6) 0.052(6) 0.054(6) -0.031(5) -0.011(5) 0.017(5)
C21 0.067(7) 0.061(6) 0.056(6) -0.044(5) -0.028(5) 0.006(5)
C22 0.033(5) 0.061(6) 0.055(6) -0.025(5) 0.014(4) -0.021(4)
C23 0.051(6) 0.043(5) 0.051(6) -0.033(5) 0.002(4) -0.008(4)
C24 0.048(5) 0.056(6) 0.042(5) -0.024(5) 0.006(4) -0.018(5)
C25 0.047(5) 0.058(6) 0.039(5) -0.028(5) 0.009(4) 0.002(4)
C26 0.023(4) 0.055(6) 0.066(7) -0.014(5) 0.000(4) 0.009(4)
C27 0.057(6) 0.086(8) 0.073(7) -0.065(6) 0.015(5) 0.004(6)
C28 0.012(3) 0.035(4) 0.031(4) -0.021(4) 0.004(3) -0.001(3)
C29 0.008(3) 0.034(4) 0.042(5) -0.025(4) 0.002(3) -0.003(3)
C30 0.033(4) 0.025(4) 0.035(5) -0.023(4) -0.004(3) 0.003(3)
C31 0.025(4) 0.038(5) 0.047(5) -0.023(4) -0.006(4) 0.004(4)
C32 0.044(5) 0.042(5) 0.033(5) -0.022(4) -0.004(4) -0.001(4)
C33 0.022(4) 0.040(5) 0.051(5) -0.028(4) -0.002(4) 0.001(3)
C34 0.034(5) 0.032(5) 0.051(6) -0.021(4) -0.009(4) 0.013(4)
C35 0.050(5) 0.038(5) 0.037(5) -0.024(4) -0.004(4) 0.001(4)
C36 0.045(5) 0.061(6) 0.048(6) -0.039(5) 0.002(4) -0.005(5)
C37 0.013(3) 0.024(4) 0.032(4) -0.016(3) 0.000(3) 0.001(3)
C38 0.017(4) 0.039(5) 0.037(5) -0.026(4) -0.002(3) 0.010(3)
C39 0.030(4) 0.037(5) 0.046(5) -0.021(4) -0.004(4) 0.012(4)
C40 0.048(6) 0.051(6) 0.052(6) -0.022(5) -0.008(5) 0.032(5)
C41 0.029(5) 0.087(8) 0.054(6) -0.046(6) -0.013(4) 0.027(5)
C42 0.013(4) 0.099(8) 0.055(6) -0.049(6) -0.007(4) 0.010(4)
C43 0.015(4) 0.054(5) 0.048(5) -0.033(4) -0.002(3) 0.002(4)
C44 0.057(6) 0.053(6) 0.046(6) -0.034(5) 0.001(4) -0.019(5)
C45 0.067(7) 0.048(6) 0.080(7) -0.047(6) -0.013(6) 0.013(5)
C46 0.092(8) 0.075(7) 0.051(6) -0.049(6) 0.038(6) -0.042(6)
C47 0.029(5) 0.072(7) 0.056(6) -0.036(5) 0.002(4) 0.004(4)
C48 0.040(6) 0.069(7) 0.064(7) -0.014(6) 0.002(5) -0.009(5)
C49 0.027(5) 0.069(7) 0.071(7) -0.046(6) 0.000(4) -0.011(4)
C50 0.029(5) 0.072(6) 0.035(5) -0.024(5) 0.001(4) 0.000(4)
C51 0.052(6) 0.033(5) 0.046(5) -0.015(4) -0.012(4) -0.004(4)
C52 0.028(4) 0.045(5) 0.037(5) -0.024(4) -0.003(3) 0.004(4)
C53 0.019(4) 0.032(4) 0.024(4) -0.021(3) -0.002(3) 0.000(3)
C54 0.019(4) 0.039(5) 0.025(4) -0.024(4) -0.001(3) -0.003(3)
C55 0.023(4) 0.067(6) 0.048(5) -0.037(5) -0.010(4) 0.009(4)
C56 0.022(4) 0.047(5) 0.043(5) -0.013(4) 0.005(4) -0.014(4)
C57 0.041(5) 0.054(6) 0.060(6) -0.037(5) -0.013(4) -0.004(4)
C58 0.042(5) 0.048(5) 0.033(5) -0.022(4) -0.008(4) 0.000(4)
C59 0.056(6) 0.033(5) 0.049(6) -0.026(4) -0.007(4) 0.001(4)
C60 0.017(4) 0.057(6) 0.049(5) -0.023(5) -0.006(4) 0.002(4)
C61 0.078(7) 0.055(6) 0.043(6) -0.034(5) 0.019(5) -0.011(5)
C62 0.044(5) 0.051(6) 0.045(5) -0.024(5) 0.008(4) -0.016(4)
C63 0.058(6) 0.070(7) 0.033(5) -0.012(5) -0.004(4) 0.013(5)
C64 0.012(3) 0.048(5) 0.034(4) -0.030(4) -0.005(3) 0.001(3)
C65 0.012(3) 0.044(5) 0.027(4) -0.026(4) 0.002(3) -0.001(3)
C66 0.019(4) 0.026(4) 0.047(5) -0.020(4) -0.003(3) -0.001(3)
C67 0.047(5) 0.052(6) 0.038(5) -0.014(4) 0.011(4) 0.013(4)
C68 0.046(6) 0.050(6) 0.050(6) -0.014(5) 0.014(5) 0.007(5)
C69 0.035(5) 0.042(5) 0.057(6) -0.032(5) 0.011(4) 0.008(4)
C70 0.031(5) 0.051(6) 0.060(6) -0.034(5) -0.014(4) 0.000(4)
C71 0.044(5) 0.062(6) 0.051(6) -0.042(5) 0.007(4) -0.008(5)
C72 0.053(6) 0.094(8) 0.106(9) -0.082(8) -0.018(6) 0.014(6)
N1 0.015(3) 0.035(4) 0.038(4) -0.024(3) -0.002(3) 0.000(3)
N2 0.029(3) 0.031(4) 0.036(4) -0.027(3) 0.000(3) -0.001(3)
N3 0.014(3) 0.040(4) 0.043(4) -0.028(3) -0.001(3) 0.001(3)
N4 0.032(4) 0.034(4) 0.036(4) -0.027(3) 0.007(3) -0.003(3)
O1 0.023(3) 0.034(3) 0.025(3) -0.019(2) -0.001(2) 0.000(2)
O2 0.021(3) 0.035(3) 0.031(3) -0.023(2) -0.006(2) 0.003(2)
O3 0.034(3) 0.039(3) 0.051(4) -0.031(3) -0.002(3) 0.000(2)
O4 0.045(3) 0.025(3) 0.039(3) -0.017(3) 0.007(3) -0.006(2)
O5 0.032(3) 0.049(4) 0.050(4) -0.028(3) 0.007(3) -0.002(3)
O6 0.024(3) 0.033(3) 0.029(3) -0.020(2) 0.002(2) -0.001(2)
O7 0.015(2) 0.040(3) 0.027(3) -0.022(2) 0.003(2) -0.001(2)
O8 0.038(3) 0.034(3) 0.043(3) -0.023(3) -0.002(3) -0.011(2)
O9 0.034(3) 0.058(4) 0.049(4) -0.040(3) -0.001(3) -0.008(3)
O10 0.034(4) 0.070(5) 0.089(5) -0.052(4) 0.004(3) 0.007(3)
S1 0.0327(11) 0.0304(11) 0.0408(12) -0.0239(10) -0.0011(9) -0.0018(8)
S2 0.0312(11) 0.0398(12) 0.0412(12) -0.0268(10) 0.0075(9) -0.0097(9)
Si1 0.0206(10) 0.0300(12) 0.0284(12) -0.0188(10) -0.0034(8) 0.0021(9)
Si2 0.0319(12) 0.0327(12) 0.0315(12) -0.0220(10) -0.0032(9) 0.0021(9)
Si3 0.0210(11) 0.0491(14) 0.0369(13) -0.0250(11) -0.0075(9) 0.0030(10)
Si4 0.0265(11) 0.0333(12) 0.0304(12) -0.0186(10) -0.0010(9) -0.0010(9)
Si5 0.0243(11) 0.0309(12) 0.0264(11) -0.0211(10) -0.0017(8) -0.0014(9)
Si6 0.0392(13) 0.0388(14) 0.0312(13) -0.0223(11) -0.0076(10) 0.0027(10)
Si7 0.0280(12) 0.0336(13) 0.0379(13) -0.0227(11) -0.0006(9) -0.0040(9)
Si8 0.0280(12) 0.0399(13) 0.0344(13) -0.0226(11) 0.0026(9) 0.0038(10)
Si9 0.0225(11) 0.0347(12) 0.0261(11) -0.0191(10) 0.0017(8) -0.0020(9)
Si10 0.0389(13) 0.0441(14) 0.0357(13) -0.0296(11) 0.0048(10) -0.0055(11)
Si11 0.0214(11) 0.0486(14) 0.0370(13) -0.0262(11) 0.0065(9) -0.0050(10)
Si12 0.0278(11) 0.0358(13) 0.0286(12) -0.0175(10) -0.0010(9) -0.0006(9)
Si13 0.0201(10) 0.0284(11) 0.0270(11) -0.0185(9) 0.0001(8) 0.0012(8)
Si14 0.0233(11) 0.0373(13) 0.0355(13) -0.0227(11) -0.0026(9) -0.0026(9)
Si15 0.0214(11) 0.0308(12) 0.0326(12) -0.0177(10) -0.0034(9) 0.0053(9)
Si16 0.0298(12) 0.0373(13) 0.0281(12) -0.0194(10) 0.0038(9) -0.0002(10)

loop_
_atom_type_symbol
_atom_type_description
_atom_type_scat_dispersion_real
_atom_type_scat_dispersion_imag
_atom_type_scat_source
C C 0.0033 0.0016 'International Tables Vol C Tables 4.2.6.8 and 6.1.1.4'
H H 0.0000 0.0000 'International Tables Vol C Tables 4.2.6.8 and 6.1.1.4'
N N 0.0061 0.0033 'International Tables Vol C Tables 4.2.6.8 and 6.1.1.4'
O O 0.0106 0.0060 'International Tables Vol C Tables 4.2.6.8 and 6.1.1.4'
Si Si 0.0817 0.0704 'International Tables Vol C Tables 4.2.6.8 and 6.1.1.4'
S S 0.1246 0.1234 'International Tables Vol C Tables 4.2.6.8 and 6.1.1.4'

loop_
_geom_angle_atom_site_label_1
_geom_angle_atom_site_label_2
_geom_angle_atom_site_label_3
_geom_angle
O1 C1 C2 111.3(5)
O1 C1 C17 108.1(5)
C2 C1 C17 114.5(6)
C3 C2 C1 112.7(5)
C3 C2 C7 108.8(6)
C1 C2 C7 113.2(6)
C2 C3 C4 111.0(6)
C5 C4 C3 110.2(7)
C6 C5 C4 112.6(7)
C5 C6 C7 110.9(6)
C2 C7 C6 110.4(6)
C18 C17 C1 115.1(6)
O2 C18 C17 107.0(5)
O2 C18 C28 106.0(5)
C17 C18 C28 112.4(6)
C29 C28 C18 109.7(6)
N1 C29 C28 120.8(7)
C31 C30 C35 120.6(7)
C31 C30 S1 119.6(6)
C35 C30 S1 119.6(6)
C30 C31 C32 120.0(7)
C33 C32 C31 119.3(8)
O5 C33 C34 116.2(7)
O5 C33 C32 123.9(8)
C34 C33 C32 119.9(7)
C35 C34 C33 120.1(7)
C34 C35 C30 120.0(8)
O6 C37 C38 112.8(5)
O6 C37 C53 107.3(5)
C38 C37 C53 112.7(6)
C39 C38 C43 110.2(6)
C39 C38 C37 112.8(6)
C43 C38 C37 113.7(6)
C38 C39 C40 110.7(7)
C41 C40 C39 111.4(7)
C40 C41 C42 109.8(7)
C43 C42 C41 110.3(7)
C42 C43 C38 110.6(6)
C54 C53 C37 114.3(5)
O7 C54 C53 106.8(5)
O7 C54 C64 105.5(5)
C53 C54 C64 113.1(6)
C65 C64 C54 110.6(6)
N3 C65 C64 122.4(7)
C67 C66 C71 120.2(7)
C67 C66 S2 120.3(6)
C71 C66 S2 119.4(6)
C66 C67 C68 119.8(9)
C69 C68 C67 119.4(9)
C68 C69 C70 122.5(8)
C68 C69 O10 115.4(8)
C70 C69 O10 122.1(8)
C69 C70 C71 118.8(8)
C70 C71 C66 119.3(8)
C29 N1 N2 114.5(6)
N1 N2 S1 117.0(5)
C65 N3 N4 112.6(6)
N3 N4 S2 118.9(5)
C1 O1 Si1 125.0(4)
C18 O2 Si5 125.7(4)
C33 O5 C36 118.1(6)
C37 O6 Si9 124.7(4)
C54 O7 Si13 125.7(4)
C69 O10 C72 119.9(8)
O4 S1 O3 120.2(3)
O4 S1 N2 104.2(3)
O3 S1 N2 107.9(3)
O4 S1 C30 109.4(3)
O3 S1 C30 107.1(3)
N2 S1 C30 107.4(3)
O8 S2 O9 121.2(3)
O8 S2 N4 103.0(3)
O9 S2 N4 108.9(3)
O8 S2 C66 107.9(4)
O9 S2 C66 106.8(3)
N4 S2 C66 108.6(3)
O1 Si1 Si4 101.51(19)
O1 Si1 Si2 115.13(19)
Si4 Si1 Si2 110.66(11)
O1 Si1 Si3 110.03(19)
Si4 Si1 Si3 109.82(11)
Si2 Si1 Si3 109.40(11)
C10 Si2 C9 106.8(4)
C10 Si2 C8 108.0(4)
C9 Si2 C8 108.6(4)
C10 Si2 Si1 114.8(3)
C9 Si2 Si1 113.6(3)
C8 Si2 Si1 104.8(3)
C13 Si3 C12 106.6(4)
C13 Si3 C11 107.9(5)
C12 Si3 C11 109.1(4)
C13 Si3 Si1 110.2(3)
C12 Si3 Si1 113.8(3)
C11 Si3 Si1 109.2(3)
C14 Si4 C16 110.5(4)
C14 Si4 C15 106.8(4)
C16 Si4 C15 108.4(4)
C14 Si4 Si1 108.5(3)
C16 Si4 Si1 113.1(3)
C15 Si4 Si1 109.5(3)
O2 Si5 Si6 101.36(19)
O2 Si5 Si7 108.3(2)
Si6 Si5 Si7 110.31(11)
O2 Si5 Si8 114.08(19)
Si6 Si5 Si8 112.53(11)
Si7 Si5 Si8 109.93(11)
C19 Si6 C20 107.8(4)
C19 Si6 C21 108.3(4)
C20 Si6 C21 108.9(4)
C19 Si6 Si5 111.4(3)
C20 Si6 Si5 109.8(3)
C21 Si6 Si5 110.5(3)
C22 Si7 C24 108.0(4)
C22 Si7 C23 109.8(4)
C24 Si7 C23 108.6(4)
C22 Si7 Si5 109.0(3)
C24 Si7 Si5 110.9(3)
C23 Si7 Si5 110.5(3)
C25 Si8 C26 109.0(4)
C25 Si8 C27 106.3(4)
C26 Si8 C27 108.0(5)
C25 Si8 Si5 114.0(3)
C26 Si8 Si5 111.7(3)
C27 Si8 Si5 107.5(3)
O6 Si9 Si12 102.31(19)
O6 Si9 Si10 114.5(2)
Si12 Si9 Si10 110.74(11)
O6 Si9 Si11 109.40(19)
Si12 Si9 Si11 108.92(12)
Si10 Si9 Si11 110.59(11)
C45 Si10 C46 108.1(5)
C45 Si10 C44 108.7(4)
C46 Si10 C44 107.2(4)
C45 Si10 Si9 114.3(3)
C46 Si10 Si9 104.4(3)
C44 Si10 Si9 113.7(3)
C48 Si11 C47 107.3(4)
C48 Si11 C49 107.3(5)
C47 Si11 C49 108.6(4)
C48 Si11 Si9 109.7(3)
C47 Si11 Si9 114.5(3)
C49 Si11 Si9 109.3(3)
C52 Si12 C51 107.5(4)
C52 Si12 C50 108.0(4)
C51 Si12 C50 109.7(4)
C52 Si12 Si9 109.9(3)
C51 Si12 Si9 107.7(3)
C50 Si12 Si9 113.9(3)
O7 Si13 Si16 102.03(19)
O7 Si13 Si15 107.48(19)
Si16 Si13 Si15 109.51(10)
O7 Si13 Si14 115.26(18)
Si16 Si13 Si14 112.08(11)
Si15 Si13 Si14 110.09(11)
C57 Si14 C55 106.7(4)
C57 Si14 C56 108.4(4)
C55 Si14 C56 109.9(4)
C57 Si14 Si13 107.6(3)
C55 Si14 Si13 112.6(3)
C56 Si14 Si13 111.5(3)
C60 Si15 C58 108.9(4)
C60 Si15 C59 108.8(4)
C58 Si15 C59 108.9(4)
C60 Si15 Si13 108.4(3)
C58 Si15 Si13 110.2(3)
C59 Si15 Si13 111.6(3)
C61 Si16 C63 108.5(4)
C61 Si16 C62 109.1(4)
C63 Si16 C62 107.5(4)
C61 Si16 Si13 110.0(3)
C63 Si16 Si13 112.9(3)
C62 Si16 Si13 108.7(3)

loop_
_geom_bond_atom_site_label_1
_geom_bond_atom_site_label_2
_geom_bond_distance
C1 O1 1.435(8)
C1 C2 1.525(9)
C1 C17 1.536(9)
C2 C3 1.516(10)
C2 C7 1.526(9)
C3 C4 1.528(10)
C4 C5 1.524(11)
C5 C6 1.514(11)
C6 C7 1.542(10)
C8 Si2 1.896(8)
C9 Si2 1.889(8)
C10 Si2 1.840(8)
C11 Si3 1.872(8)
C12 Si3 1.868(8)
C13 Si3 1.866(9)
C14 Si4 1.849(8)
C15 Si4 1.892(8)
C16 Si4 1.870(8)
C17 C18 1.521(9)
C18 O2 1.445(8)
C18 C28 1.539(9)
C19 Si6 1.862(9)
C20 Si6 1.866(8)
C21 Si6 1.881(8)
C22 Si7 1.873(8)
C23 Si7 1.885(8)
C24 Si7 1.878(8)
C25 Si8 1.856(9)
C26 Si8 1.862(9)
C27 Si8 1.873(8)
C28 C29 1.471(10)
C29 N1 1.274(8)
C30 C31 1.368(10)
C30 C35 1.382(10)
C30 S1 1.750(8)
C31 C32 1.401(10)
C32 C33 1.391(11)
C33 O5 1.375(9)
C33 C34 1.387(11)
C34 C35 1.377(11)
C36 O5 1.437(10)
C37 O6 1.419(8)
C37 C38 1.531(9)
C37 C53 1.550(9)
C38 C39 1.510(10)
C38 C43 1.526(10)
C39 C40 1.543(10)
C40 C41 1.510(12)
C41 C42 1.520(13)
C42 C43 1.516(10)
C44 Si10 1.895(9)
C45 Si10 1.874(9)
C46 Si10 1.878(9)
C47 Si11 1.873(9)
C48 Si11 1.846(9)
C49 Si11 1.879(8)
C50 Si12 1.877(8)
C51 Si12 1.875(8)
C52 Si12 1.857(7)
C53 C54 1.503(9)
C54 O7 1.466(8)
C54 C64 1.554(9)
C55 Si14 1.869(8)
C56 Si14 1.876(8)
C57 Si14 1.867(8)
C58 Si15 1.880(8)
C59 Si15 1.883(7)
C60 Si15 1.868(7)
C61 Si16 1.870(8)
C62 Si16 1.874(8)
C63 Si16 1.872(9)
C64 C65 1.461(10)
C65 N3 1.281(8)
C66 C67 1.366(11)
C66 C71 1.401(11)
C66 S2 1.748(7)
C67 C68 1.395(11)
C68 C69 1.350(12)
C69 C70 1.368(11)
C69 O10 1.381(9)
C70 C71 1.391(11)
C72 O10 1.440(11)
N1 N2 1.390(8)
N2 S1 1.627(6)
N3 N4 1.385(8)
N4 S2 1.628(6)
O1 Si1 1.677(5)
O2 Si5 1.671(5)
O3 S1 1.451(5)
O4 S1 1.422(5)
O6 Si9 1.678(5)
O7 Si13 1.666(5)
O8 S2 1.426(6)
O9 S2 1.449(6)
Si1 Si4 2.357(3)
Si1 Si2 2.365(3)
Si1 Si3 2.377(3)
Si5 Si6 2.357(3)
Si5 Si7 2.358(3)
Si5 Si8 2.368(3)
Si9 Si12 2.355(3)
Si9 Si10 2.364(3)
Si9 Si11 2.373(3)
Si13 Si16 2.350(3)
Si13 Si15 2.357(3)
Si13 Si14 2.371(3)

loop_
_geom_torsion_atom_site_label_1
_geom_torsion_atom_site_label_2
_geom_torsion_atom_site_label_3
_geom_torsion_atom_site_label_4
_geom_torsion
O1 C1 C2 C3 -165.7(5)
C17 C1 C2 C3 71.4(8)
O1 C1 C2 C7 70.2(7)
C17 C1 C2 C7 -52.7(8)
C1 C2 C3 C4 172.6(6)
C7 C2 C3 C4 -60.9(8)
C2 C3 C4 C5 57.6(9)
C3 C4 C5 C6 -53.7(10)
C4 C5 C6 C7 53.2(9)
C3 C2 C7 C6 59.7(8)
C1 C2 C7 C6 -174.1(6)
C5 C6 C7 C2 -56.1(9)
O1 C1 C17 C18 60.0(7)
C2 C1 C17 C18 -175.4(6)
C1 C17 C18 O2 171.5(5)
C1 C17 C18 C28 55.5(8)
O2 C18 C28 C29 -62.2(7)
C17 C18 C28 C29 54.4(8)
C18 C28 C29 N1 -115.0(7)
C35 C30 C31 C32 -1.6(11)
S1 C30 C31 C32 -177.7(6)
C30 C31 C32 C33 0.8(11)
C31 C32 C33 O5 -180.0(7)
C31 C32 C33 C34 -0.8(12)
O5 C33 C34 C35 -179.3(7)
C32 C33 C34 C35 1.5(12)
C33 C34 C35 C30 -2.2(12)
C31 C30 C35 C34 2.2(11)
S1 C30 C35 C34 178.4(6)
O6 C37 C38 C39 -165.7(6)
C53 C37 C38 C39 72.5(8)
O6 C37 C38 C43 67.8(8)
C53 C37 C38 C43 -54.0(8)
C43 C38 C39 C40 -55.6(8)
C37 C38 C39 C40 176.1(6)
C38 C39 C40 C41 56.0(10)
C39 C40 C41 C42 -56.8(10)
C40 C41 C42 C43 58.5(9)
C41 C42 C43 C38 -59.2(9)
C39 C38 C43 C42 57.9(8)
C37 C38 C43 C42 -174.3(7)
O6 C37 C53 C54 55.5(7)
C38 C37 C53 C54 -179.6(6)
C37 C53 C54 O7 176.0(5)
C37 C53 C54 C64 60.4(8)
O7 C54 C64 C65 -62.8(7)
C53 C54 C64 C65 53.6(8)
C54 C64 C65 N3 -134.2(7)
C71 C66 C67 C68 0.5(13)
S2 C66 C67 C68 -179.6(7)
C66 C67 C68 C69 -0.8(14)
C67 C68 C69 C70 0.9(14)
C67 C68 C69 O10 -178.5(8)
C68 C69 C70 C71 -0.7(13)
O10 C69 C70 C71 178.7(8)
C69 C70 C71 C66 0.3(12)
C67 C66 C71 C70 -0.3(12)
S2 C66 C71 C70 179.9(6)
C28 C29 N1 N2 173.8(5)
C29 N1 N2 S1 165.3(5)
C64 C65 N3 N4 -179.5(6)
C65 N3 N4 S2 178.6(5)
C2 C1 O1 Si1 73.3(6)
C17 C1 O1 Si1 -160.1(4)
C17 C18 O2 Si5 93.8(6)
C28 C18 O2 Si5 -146.0(5)
C34 C33 O5 C36 179.8(7)
C32 C33 O5 C36 -1.0(11)
C38 C37 O6 Si9 74.6(7)
C53 C37 O6 Si9 -160.6(4)
C53 C54 O7 Si13 91.3(6)
C64 C54 O7 Si13 -148.1(5)
C68 C69 O10 C72 175.9(8)
C70 C69 O10 C72 -3.5(12)
N1 N2 S1 O4 -175.6(5)
N1 N2 S1 O3 55.6(5)
N1 N2 S1 C30 -59.6(6)
C31 C30 S1 O4 -167.0(6)
C35 C30 S1 O4 16.8(7)
C31 C30 S1 O3 -35.3(7)
C35 C30 S1 O3 148.5(6)
C31 C30 S1 N2 80.5(7)
C35 C30 S1 N2 -95.8(6)
N3 N4 S2 O8 178.6(5)
N3 N4 S2 O9 -51.6(6)
N3 N4 S2 C66 64.3(6)
C67 C66 S2 O8 146.8(6)
C71 C66 S2 O8 -33.3(7)
C67 C66 S2 O9 15.0(8)
C71 C66 S2 O9 -165.1(6)
C67 C66 S2 N4 -102.2(7)
C71 C66 S2 N4 77.7(7)
C1 O1 Si1 Si4 139.9(4)
C1 O1 Si1 Si2 20.4(5)
C1 O1 Si1 Si3 -103.8(5)
O1 Si1 Si2 C10 -56.3(4)
Si4 Si1 Si2 C10 -170.6(3)
Si3 Si1 Si2 C10 68.2(3)
O1 Si1 Si2 C9 67.1(4)
Si4 Si1 Si2 C9 -47.3(3)
Si3 Si1 Si2 C9 -168.4(3)
O1 Si1 Si2 C8 -174.6(4)
Si4 Si1 Si2 C8 71.1(3)
Si3 Si1 Si2 C8 -50.1(3)
O1 Si1 Si3 C13 -150.1(4)
Si4 Si1 Si3 C13 -39.1(4)
Si2 Si1 Si3 C13 82.5(4)
O1 Si1 Si3 C12 90.3(4)
Si4 Si1 Si3 C12 -158.8(3)
Si2 Si1 Si3 C12 -37.1(3)
O1 Si1 Si3 C11 -31.8(4)
Si4 Si1 Si3 C11 79.2(4)
Si2 Si1 Si3 C11 -159.2(3)
O1 Si1 Si4 C14 53.9(3)
Si2 Si1 Si4 C14 176.6(3)
Si3 Si1 Si4 C14 -62.5(3)
O1 Si1 Si4 C16 176.8(3)
Si2 Si1 Si4 C16 -60.5(3)
Si3 Si1 Si4 C16 60.4(3)
O1 Si1 Si4 C15 -62.2(3)
Si2 Si1 Si4 C15 60.4(3)
Si3 Si1 Si4 C15 -178.7(3)
C18 O2 Si5 Si6 -169.3(5)
C18 O2 Si5 Si7 74.7(5)
C18 O2 Si5 Si8 -48.1(5)
O2 Si5 Si6 C19 79.8(4)
Si7 Si5 Si6 C19 -165.6(3)
Si8 Si5 Si6 C19 -42.4(4)
O2 Si5 Si6 C20 -39.5(4)
Si7 Si5 Si6 C20 75.1(3)
Si8 Si5 Si6 C20 -161.8(3)
O2 Si5 Si6 C21 -159.7(4)
Si7 Si5 Si6 C21 -45.2(4)
Si8 Si5 Si6 C21 78.0(4)
O2 Si5 Si7 C22 66.0(4)
Si6 Si5 Si7 C22 -44.1(3)
Si8 Si5 Si7 C22 -168.7(3)
O2 Si5 Si7 C24 -52.8(4)
Si6 Si5 Si7 C24 -162.9(3)
Si8 Si5 Si7 C24 72.4(3)
O2 Si5 Si7 C23 -173.3(3)
Si6 Si5 Si7 C23 76.7(3)
Si8 Si5 Si7 C23 -48.0(3)
O2 Si5 Si8 C25 -54.3(4)
Si6 Si5 Si8 C25 60.4(3)
Si7 Si5 Si8 C25 -176.2(3)
O2 Si5 Si8 C26 69.8(4)
Si6 Si5 Si8 C26 -175.4(3)
Si7 Si5 Si8 C26 -52.0(4)
O2 Si5 Si8 C27 -171.8(4)
Si6 Si5 Si8 C27 -57.0(4)
Si7 Si5 Si8 C27 66.3(4)
C37 O6 Si9 Si12 137.9(4)
C37 O6 Si9 Si10 18.1(5)
C37 O6 Si9 Si11 -106.7(5)
O6 Si9 Si10 C45 -69.8(4)
Si12 Si9 Si10 C45 175.2(4)
Si11 Si9 Si10 C45 54.3(4)
O6 Si9 Si10 C46 172.2(4)
Si12 Si9 Si10 C46 57.2(4)
Si11 Si9 Si10 C46 -63.6(4)
O6 Si9 Si10 C44 55.8(4)
Si12 Si9 Si10 C44 -59.2(3)
Si11 Si9 Si10 C44 179.9(3)
O6 Si9 Si11 C48 -147.1(4)
Si12 Si9 Si11 C48 -36.0(4)
Si10 Si9 Si11 C48 85.9(4)
O6 Si9 Si11 C47 92.3(4)
Si12 Si9 Si11 C47 -156.7(3)
Si10 Si9 Si11 C47 -34.7(3)
O6 Si9 Si11 C49 -29.8(4)
Si12 Si9 Si11 C49 81.3(3)
Si10 Si9 Si11 C49 -156.8(3)
O6 Si9 Si12 C52 -60.8(3)
Si10 Si9 Si12 C52 61.6(3)
Si11 Si9 Si12 C52 -176.6(3)
O6 Si9 Si12 C51 56.0(4)
Si10 Si9 Si12 C51 178.4(3)
Si11 Si9 Si12 C51 -59.7(3)
O6 Si9 Si12 C50 177.8(3)
Si10 Si9 Si12 C50 -59.7(3)
Si11 Si9 Si12 C50 62.1(3)
C54 O7 Si13 Si16 -163.6(5)
C54 O7 Si13 Si15 81.3(5)
C54 O7 Si13 Si14 -41.9(5)
O7 Si13 Si14 C57 179.5(4)
Si16 Si13 Si14 C57 -64.4(3)
Si15 Si13 Si14 C57 57.7(3)
O7 Si13 Si14 C55 -63.2(4)
Si16 Si13 Si14 C55 52.9(3)
Si15 Si13 Si14 C55 175.0(3)
O7 Si13 Si14 C56 60.8(4)
Si16 Si13 Si14 C56 176.9(3)
Si15 Si13 Si14 C56 -60.9(3)
O7 Si13 Si15 C60 62.2(3)
Si16 Si13 Si15 C60 -47.9(3)
Si14 Si13 Si15 C60 -171.5(3)
O7 Si13 Si15 C58 -56.9(3)
Si16 Si13 Si15 C58 -167.0(3)
Si14 Si13 Si15 C58 69.4(3)
O7 Si13 Si15 C59 -178.0(3)
Si16 Si13 Si15 C59 72.0(3)
Si14 Si13 Si15 C59 -51.7(3)
O7 Si13 Si16 C61 -158.0(4)
Si15 Si13 Si16 C61 -44.3(4)
Si14 Si13 Si16 C61 78.1(4)
O7 Si13 Si16 C63 80.6(4)
Si15 Si13 Si16 C63 -165.7(4)
Si14 Si13 Si16 C63 -43.2(4)
O7 Si13 Si16 C62 -38.6(4)
Si15 Si13 Si16 C62 75.1(3)
Si14 Si13 Si16 C62 -162.5(3)
